data_4033889
loop_
_publ_author_name
'Wang, Pengzhi'
'Chau Nguyen, Khiem'
'Lindsey, Jonathan S.'

_publ_section_title
;
 Synthesis of the Ring C Pyrrole of Native Chlorophylls and
 Bacteriochlorophylls.
;
_journal_issue 17
_journal_name_full 'The Journal of organic chemistry'
_journal_page_first 11286
_journal_page_last 11293
_journal_paper_doi 10.1021/acs.joc.9b01650
_journal_volume 84
_journal_year 2019
_chemical_formula_moiety 'C12 H12 Br N O2 S'
_chemical_formula_sum 'C12 H12 Br N O2 S'
_chemical_formula_weight 314.20
_chemical_name_common Py-Ts-Me-Br
_space_group_crystal_system monoclinic
_space_group_IT_number 14
_space_group_name_Hall '-P 2ybc'
_space_group_name_H-M_alt 'P 1 21/c 1'
_atom_sites_solution_hydrogens geom
_cell_angle_alpha 90
_cell_angle_beta 94.671(2)
_cell_angle_gamma 90
_cell_formula_units_Z 4
_cell_length_a 13.1467(9)
_cell_length_b 6.1735(4)
_cell_length_c 15.7907(11)
_cell_measurement_reflns_used 255
_cell_measurement_temperature 100.(2)
_cell_measurement_theta_max 29.5758
_cell_measurement_theta_min 2.5981
_cell_volume 1277.33(15)
_computing_cell_refinement 'APEX3 v2018.1-0 (Bruker AXS)'
_computing_data_collection 'Bruker Instrument Service v2013.12.0.0'
_computing_data_reduction 'SAINT V8.38A (Bruker AXS Inc., 2017)'
_computing_molecular_graphics 'shelXle (C.B. Huebschle, rev 882)'
_computing_structure_refinement 'SHELXL-2017/1 (Sheldrick, 2017)'
_diffrn_ambient_temperature 100.(2)
_diffrn_detector_area_resol_mean 8.3333
_diffrn_measured_fraction_theta_full 0.997
_diffrn_measured_fraction_theta_max 0.997
_diffrn_measurement_device_type 'Bruker-Nonius X8 Kappa APEX II'
_diffrn_measurement_method 'phi and omega scans'
_diffrn_radiation_monochromator graphite
_diffrn_radiation_type MoK\a
_diffrn_radiation_wavelength 0.71073
_diffrn_reflns_av_R_equivalents 0.0362
_diffrn_reflns_av_unetI/netI 0.0360
_diffrn_reflns_limit_h_max 17
_diffrn_reflns_limit_h_min -17
_diffrn_reflns_limit_k_max 8
_diffrn_reflns_limit_k_min -8
_diffrn_reflns_limit_l_max 21
_diffrn_reflns_limit_l_min -18
_diffrn_reflns_number 12231
_diffrn_reflns_theta_full 28.30
_diffrn_reflns_theta_max 28.30
_diffrn_reflns_theta_min 2.59
_diffrn_source 'fine-focus sealed tube'
_exptl_absorpt_coefficient_mu 3.370
_exptl_absorpt_correction_T_max 0.90
_exptl_absorpt_correction_T_min 0.51
_exptl_absorpt_correction_type numerical
_exptl_absorpt_process_details
;
SADABS-2016/2 - Bruker AXS area detector scaling and absorption correction
;
_exptl_crystal_colour colourless
_exptl_crystal_density_diffrn 1.634
_exptl_crystal_density_method 'not measured'
_exptl_crystal_description needle
_exptl_crystal_F_000 632
_exptl_crystal_size_max 0.418
_exptl_crystal_size_mid 0.101
_exptl_crystal_size_min 0.065
_refine_diff_density_max 0.598
_refine_diff_density_min -0.442
_refine_ls_extinction_method none
_refine_ls_goodness_of_fit_ref 1.041
_refine_ls_hydrogen_treatment constr
_refine_ls_matrix_type full
_refine_ls_number_parameters 170
_refine_ls_number_reflns 3172
_refine_ls_number_restraints 8
_refine_ls_restrained_S_all 1.044
_refine_ls_R_factor_all 0.0545
_refine_ls_R_factor_gt 0.0315
_refine_ls_shift/su_max 0.001
_refine_ls_shift/su_mean 0.000
_refine_ls_structure_factor_coef Fsqd
_refine_ls_weighting_details 'w=1/[\s^2^(Fo^2^)+(0.0296P)^2^+0.6908P] where P=(Fo^2^+2Fc^2^)/3'
_refine_ls_weighting_scheme calc
_refine_ls_wR_factor_gt 0.0639
_refine_ls_wR_factor_ref 0.0707
_reflns_number_gt 2424
_reflns_number_total 3172
_reflns_threshold_expression 'I > 2\s(I)'
_cod_data_source_file jo9b01650_si_002.cif
_cod_data_source_block rds816
_cod_database_code 4033889

loop_
_space_group_symop_operation_xyz
'x, y, z'
'-x, y+1/2, -z+1/2'
'-x, -y, -z'
'x, -y-1/2, z-1/2'

loop_
_atom_site_type_symbol
_atom_site_label
_atom_site_fract_x
_atom_site_fract_y
_atom_site_fract_z
_atom_site_U_iso_or_equiv
_atom_site_adp_type
_atom_site_calc_flag
_atom_site_refinement_flags_adp
_atom_site_refinement_flags_occupancy
_atom_site_refinement_flags_posn
_atom_site_occupancy
_atom_site_disorder_assembly
_atom_site_disorder_group
S S1 0.77849(4) 0.19464(10) 0.89763(4) 0.01999(14) Uani d . . . 1.0 . .
O O1 0.82387(13) 0.0835(3) 0.97040(11) 0.0276(4) Uani d . . . 1.0 . .
O O2 0.77934(12) 0.4258(3) 0.89270(11) 0.0261(4) Uani d . . . 1.0 . .
N N6 0.65610(14) 0.1241(3) 0.89063(12) 0.0192(4) Uani d . . . 1.0 . .
C C1 0.57748(16) 0.2446(4) 0.85009(15) 0.0192(5) Uani d . . . 1.0 . .
H H1 0.582617 0.384556 0.825825 0.023 Uiso calc U . R 1.0 . .
C C2 0.49188(16) 0.1230(4) 0.85197(14) 0.0180(5) Uani d . . D 1.0 . .
C C3 0.51576(17) -0.0785(4) 0.89247(15) 0.0193(5) Uani d . . D 1.0 . .
C C4 0.61784(18) -0.0751(4) 0.91500(15) 0.0206(5) Uani d . . . 1.0 . .
H H4 0.656387 -0.188758 0.942562 0.025 Uiso calc U . R 1.0 . .
C C6 0.82651(16) 0.0868(4) 0.80628(15) 0.0183(5) Uani d . . . 1.0 . .
C C7 0.86981(16) -0.1185(4) 0.80901(15) 0.0198(5) Uani d . . . 1.0 . .
H H7 0.875607 -0.199196 0.860389 0.024 Uiso calc U . R 1.0 . .
C C8 0.90434(17) -0.2031(4) 0.73555(15) 0.0216(5) Uani d . . . 1.0 . .
H H8 0.93482 -0.34272 0.737106 0.026 Uiso calc U . R 1.0 . .
C C9 0.89552(17) -0.0887(4) 0.65937(16) 0.0220(5) Uani d . . . 1.0 . .
C C10 0.85185(17) 0.1174(4) 0.65871(16) 0.0224(5) Uani d . . . 1.0 . .
H H10 0.845827 0.198377 0.607379 0.027 Uiso calc U . R 1.0 . .
C C11 0.81724(16) 0.2056(4) 0.73143(15) 0.0203(5) Uani d . . . 1.0 . .
H H11 0.787455 0.345899 0.730239 0.024 Uiso calc U . R 1.0 . .
C C12 0.9326(2) -0.1814(5) 0.58016(17) 0.0320(6) Uani d . . . 1.0 . .
H H12A 0.998652 -0.116621 0.570121 0.048 Uiso calc U . R 1.0 . .
H H12B 0.88318 -0.149763 0.531925 0.048 Uiso calc U . R 1.0 . .
H H12C 0.940463 -0.338566 0.586436 0.048 Uiso calc U . R 1.0 . .
Br Br1 0.36011(2) 0.20807(5) 0.81109(2) 0.02483(10) Uani d . P D 0.9131(12) A 1
C C5 0.4419(7) -0.2562(16) 0.9062(7) 0.0238(18) Uani d . P D 0.9131(12) A 1
H H5A 0.384894 -0.198529 0.935545 0.036 Uiso calc U P R 0.9131(12) A 1
H H5B 0.476335 -0.370359 0.940807 0.036 Uiso calc U P R 0.9131(12) A 1
H H5C 0.416018 -0.316367 0.851158 0.036 Uiso calc U P R 0.9131(12) A 1
Br Br1A 0.4215(9) -0.279(2) 0.9065(9) 0.0295(17) Uani d . P D 0.0869(12) A 2
C C5A 0.391(2) 0.189(7) 0.813(3) 0.02483(10) Uani d U P D 0.0869(12) A 2
H H5AA 0.364433 0.077816 0.772734 0.037 Uiso calc U P R 0.0869(12) A 2
H H5AB 0.397148 0.326787 0.782681 0.037 Uiso calc U P R 0.0869(12) A 2
H H5AC 0.343561 0.207659 0.857309 0.037 Uiso calc U P R 0.0869(12) A 2

loop_
_atom_site_aniso_label
_atom_site_aniso_U_11
_atom_site_aniso_U_22
_atom_site_aniso_U_33
_atom_site_aniso_U_12
_atom_site_aniso_U_13
_atom_site_aniso_U_23
S1 0.0166(3) 0.0204(3) 0.0227(3) -0.0014(2) -0.0004(2) 0.0003(3)
O1 0.0248(9) 0.0350(10) 0.0220(10) 0.0009(8) -0.0039(7) 0.0013(8)
O2 0.0254(9) 0.0188(9) 0.0341(11) -0.0048(7) 0.0030(8) -0.0033(8)
N6 0.0165(9) 0.0187(9) 0.0226(11) -0.0010(8) 0.0024(8) 0.0030(8)
C1 0.0182(11) 0.0163(11) 0.0235(12) 0.0003(8) 0.0037(9) 0.0004(9)
C2 0.0159(11) 0.0166(10) 0.0215(12) 0.0005(9) 0.0010(9) -0.0025(9)
C3 0.0219(12) 0.0172(11) 0.0192(12) -0.0004(9) 0.0042(9) -0.0049(9)
C4 0.0243(12) 0.0173(11) 0.0204(12) -0.0007(9) 0.0025(9) 0.0019(10)
C6 0.0131(10) 0.0169(11) 0.0247(13) -0.0018(8) 0.0000(9) 0.0033(9)
C7 0.0179(11) 0.0170(10) 0.0241(13) -0.0009(9) -0.0009(9) 0.0057(10)
C8 0.0181(11) 0.0156(10) 0.0305(13) -0.0023(10) -0.0016(9) 0.0013(11)
C9 0.0124(10) 0.0261(13) 0.0268(13) -0.0049(9) -0.0019(9) -0.0027(11)
C10 0.0182(11) 0.0245(12) 0.0235(13) -0.0012(10) -0.0037(9) 0.0055(10)
C11 0.0170(11) 0.0173(10) 0.0260(13) -0.0002(9) -0.0014(9) 0.0044(11)
C12 0.0297(14) 0.0362(16) 0.0294(15) 0.0043(12) -0.0025(11) -0.0050(12)
Br1 0.01607(14) 0.01595(14) 0.04133(18) 0.00092(14) -0.00452(13) -0.00456(13)
C5 0.032(5) 0.014(3) 0.027(2) -0.005(2) 0.011(3) -0.0012(18)
Br1A 0.026(3) 0.019(2) 0.044(3) -0.010(2) 0.007(2) 0.005(2)
C5A 0.01607(14) 0.01595(14) 0.04133(18) 0.00092(14) -0.00452(13) -0.00456(13)

loop_
_atom_type_symbol
_atom_type_description
_atom_type_scat_dispersion_real
_atom_type_scat_dispersion_imag
_atom_type_scat_source
C C 0.0033 0.0016 'International Tables Vol C Tables 4.2.6.8 and 6.1.1.4'
H H 0.0000 0.0000 'International Tables Vol C Tables 4.2.6.8 and 6.1.1.4'
Br Br -0.2901 2.4595 'International Tables Vol C Tables 4.2.6.8 and 6.1.1.4'
N N 0.0061 0.0033 'International Tables Vol C Tables 4.2.6.8 and 6.1.1.4'
O O 0.0106 0.0060 'International Tables Vol C Tables 4.2.6.8 and 6.1.1.4'
S S 0.1246 0.1234 'International Tables Vol C Tables 4.2.6.8 and 6.1.1.4'

loop_
_geom_angle_atom_site_label_1
_geom_angle_atom_site_label_2
_geom_angle_atom_site_label_3
_geom_angle
O1 S1 O2 121.29(11)
O1 S1 N6 105.47(10)
O2 S1 N6 105.65(10)
O1 S1 C6 108.98(11)
O2 S1 C6 109.25(11)
N6 S1 C6 104.91(10)
C1 N6 C4 109.16(18)
C1 N6 S1 124.85(16)
C4 N6 S1 125.57(16)
C2 C1 N6 106.4(2)
C2 C1 H1 126.8
N6 C1 H1 126.8
C1 C2 C3 109.9(2)
C1 C2 C5A 123.9(18)
C3 C2 C5A 126.1(18)
C1 C2 Br1 125.69(18)
C3 C2 Br1 124.35(17)
C4 C3 C2 106.3(2)
C4 C3 C5 127.8(5)
C2 C3 C5 125.9(5)
C4 C3 Br1A 131.4(5)
C2 C3 Br1A 122.2(5)
C3 C4 N6 108.2(2)
C3 C4 H4 125.9
N6 C4 H4 125.9
C11 C6 C7 121.1(2)
C11 C6 S1 119.18(18)
C7 C6 S1 119.71(18)
C8 C7 C6 118.7(2)
C8 C7 H7 120.6
C6 C7 H7 120.6
C7 C8 C9 121.6(2)
C7 C8 H8 119.2
C9 C8 H8 119.2
C8 C9 C10 118.3(2)
C8 C9 C12 121.3(2)
C10 C9 C12 120.3(2)
C11 C10 C9 121.1(2)
C11 C10 H10 119.5
C9 C10 H10 119.5
C10 C11 C6 119.2(2)
C10 C11 H11 120.4
C6 C11 H11 120.4
C9 C12 H12A 109.5
C9 C12 H12B 109.5
H12A C12 H12B 109.5
C9 C12 H12C 109.5
H12A C12 H12C 109.5
H12B C12 H12C 109.5
C3 C5 H5A 109.5
C3 C5 H5B 109.5
H5A C5 H5B 109.5
C3 C5 H5C 109.5
H5A C5 H5C 109.5
H5B C5 H5C 109.5
C2 C5A H5AA 109.5
C2 C5A H5AB 109.5
H5AA C5A H5AB 109.5
C2 C5A H5AC 109.5
H5AA C5A H5AC 109.5
H5AB C5A H5AC 109.5

loop_
_geom_bond_atom_site_label_1
_geom_bond_atom_site_label_2
_geom_bond_distance
S1 O1 1.4265(17)
S1 O2 1.4291(17)
S1 N6 1.6618(19)
S1 C6 1.752(2)
N6 C1 1.387(3)
N6 C4 1.395(3)
C1 C2 1.355(3)
C1 H1 0.95
C2 C3 1.422(3)
C2 C5A 1.478(19)
C2 Br1 1.874(2)
C3 C4 1.360(3)
C3 C5 1.492(8)
C3 Br1A 1.776(11)
C4 H4 0.95
C6 C11 1.388(3)
C6 C7 1.388(3)
C7 C8 1.382(3)
C7 H7 0.95
C8 C9 1.391(3)
C8 H8 0.95
C9 C10 1.396(3)
C9 C12 1.493(4)
C10 C11 1.381(3)
C10 H10 0.95
C11 H11 0.95
C12 H12A 0.98
C12 H12B 0.98
C12 H12C 0.98
C5 H5A 0.98
C5 H5B 0.98
C5 H5C 0.98
C5A H5AA 0.98
C5A H5AB 0.98
C5A H5AC 0.98

loop_
_geom_torsion_atom_site_label_1
_geom_torsion_atom_site_label_2
_geom_torsion_atom_site_label_3
_geom_torsion_atom_site_label_4
_geom_torsion
O1 S1 N6 C1 156.30(19)
O2 S1 N6 C1 26.7(2)
C6 S1 N6 C1 -88.7(2)
O1 S1 N6 C4 -32.0(2)
O2 S1 N6 C4 -161.58(19)
C6 S1 N6 C4 83.0(2)
C4 N6 C1 C2 1.7(3)
S1 N6 C1 C2 174.60(17)
N6 C1 C2 C3 -1.1(3)
N6 C1 C2 C5A -178.(2)
N6 C1 C2 Br1 176.93(16)
C1 C2 C3 C4 0.1(3)
C5A C2 C3 C4 177.(2)
Br1 C2 C3 C4 -178.01(17)
C1 C2 C3 C5 -179.6(6)
Br1 C2 C3 C5 2.3(6)
C1 C2 C3 Br1A 179.8(6)
C5A C2 C3 Br1A -3.(2)
C2 C3 C4 N6 1.0(3)
C5 C3 C4 N6 -179.3(6)
Br1A C3 C4 N6 -178.7(6)
C1 N6 C4 C3 -1.7(3)
S1 N6 C4 C3 -174.54(16)
O1 S1 C6 C11 -161.59(18)
O2 S1 C6 C11 -27.0(2)
N6 S1 C6 C11 85.85(19)
O1 S1 C6 C7 20.7(2)
O2 S1 C6 C7 155.23(18)
N6 S1 C6 C7 -91.90(19)
C11 C6 C7 C8 0.3(3)
S1 C6 C7 C8 178.02(17)
C6 C7 C8 C9 -0.8(3)
C7 C8 C9 C10 0.9(3)
C7 C8 C9 C12 -179.8(2)
C8 C9 C10 C11 -0.6(3)
C12 C9 C10 C11 -179.9(2)
C9 C10 C11 C6 0.2(3)
C7 C6 C11 C10 0.0(3)
S1 C6 C11 C10 -177.75(17)
